data_7047132
loop_
_publ_author_name
'Khalil, Georges'
'Barloy, Laurent'
'Kyritsakas, Nathalie'
'Mobian, Pierre'
'Henry, Marc'

_publ_section_title
;
 From monomeric complexes to double-stranded helicates constructed around
 trans-TiO<sub>4</sub>N<sub>2</sub> motifs with intramolecular
 inter-ligand hydrogen-bonding interactions.
;
_journal_issue 32
_journal_name_full 'Dalton transactions (Cambridge, England : 2003)'
_journal_page_first 11113
_journal_page_last 11122
_journal_paper_doi 10.1039/c8dt01343h
_journal_volume 47
_journal_year 2018
_chemical_formula_moiety 'C112 H84 N8 O8 Ti2, C7 H8'
_chemical_formula_sum 'C119 H92 N8 O8 Ti2'
_chemical_formula_weight 1857.80
_space_group_crystal_system monoclinic
_space_group_IT_number 15
_space_group_name_Hall '-C 2yc'
_space_group_name_H-M_alt 'C 1 2/c 1'
_symmetry_space_group_name_Hall '-C 2yc'
_symmetry_space_group_name_H-M 'C 1 2/c 1'
_atom_sites_solution_hydrogens geom
_audit_block_doi 10.5517/ccdc.csd.cc1zdk31
_audit_creation_method SHELXL-2014/6
_audit_update_record
;
2018-03-13 deposited with the CCDC.
2018-07-09 downloaded from the CCDC.
;
_cell_angle_alpha 90
_cell_angle_beta 117.267(2)
_cell_angle_gamma 90
_cell_formula_units_Z 8
_cell_length_a 50.172(4)
_cell_length_b 10.9727(8)
_cell_length_c 37.185(3)
_cell_measurement_reflns_used 39000
_cell_measurement_temperature 173(2)
_cell_measurement_theta_max 25.
_cell_measurement_theta_min 2.5
_cell_volume 18196(2)
_computing_cell_refinement 'Bruker SAINT'
_computing_data_collection 'Bruker APEX2'
_computing_data_reduction 'Bruker SAINT'
_computing_molecular_graphics 'Bruker SHELXTL'
_computing_publication_material 'Bruker SHELXTL'
_computing_structure_refinement 'SHELXL-2014/6 (Sheldrick, 2014)'
_computing_structure_solution 'SHELXS-97 (Sheldrick, 2008)'
_diffrn_ambient_temperature 173(2)
_diffrn_measured_fraction_theta_full 0.953
_diffrn_measured_fraction_theta_max 0.923
_diffrn_measurement_device_type 'Bruker APEX-II CCD'
_diffrn_measurement_method '\f and \w scans'
_diffrn_radiation_monochromator graphite
_diffrn_radiation_source 'fine-focus sealed tube'
_diffrn_radiation_type MoK\a
_diffrn_radiation_wavelength 0.71073
_diffrn_reflns_av_R_equivalents 0.1003
_diffrn_reflns_av_unetI/netI 0.1500
_diffrn_reflns_Laue_measured_fraction_full 0.953
_diffrn_reflns_Laue_measured_fraction_max 0.923
_diffrn_reflns_limit_h_max 61
_diffrn_reflns_limit_h_min -64
_diffrn_reflns_limit_k_max 12
_diffrn_reflns_limit_k_min -8
_diffrn_reflns_limit_l_max 39
_diffrn_reflns_limit_l_min -48
_diffrn_reflns_number 39320
_diffrn_reflns_point_group_measured_fraction_full 0.953
_diffrn_reflns_point_group_measured_fraction_max 0.923
_diffrn_reflns_theta_full 25.242
_diffrn_reflns_theta_max 27.525
_diffrn_reflns_theta_min 1.232
_exptl_absorpt_coefficient_mu 0.245
_exptl_absorpt_correction_T_max 0.995
_exptl_absorpt_correction_T_min 0.988
_exptl_absorpt_correction_type multi-scan
_exptl_absorpt_process_details sadabs
_exptl_crystal_colour orange
_exptl_crystal_density_diffrn 1.356
_exptl_crystal_density_meas ?
_exptl_crystal_description prism
_exptl_crystal_F_000 7760
_exptl_crystal_size_max 0.040
_exptl_crystal_size_mid 0.030
_exptl_crystal_size_min 0.030
_refine_diff_density_max 0.544
_refine_diff_density_min -0.837
_refine_diff_density_rms 0.076
_refine_ls_extinction_method none
_refine_ls_goodness_of_fit_ref 1.056
_refine_ls_hydrogen_treatment constr
_refine_ls_matrix_type full
_refine_ls_number_parameters 1235
_refine_ls_number_reflns 19360
_refine_ls_number_restraints 0
_refine_ls_restrained_S_all 1.056
_refine_ls_R_factor_all 0.1723
_refine_ls_R_factor_gt 0.0743
_refine_ls_shift/su_max 0.001
_refine_ls_shift/su_mean 0.000
_refine_ls_structure_factor_coef Fsqd
_refine_ls_weighting_details 'w=1/[\s^2^(Fo^2^)+(0.0602P)^2^+12.2312P] where P=(Fo^2^+2Fc^2^)/3'
_refine_ls_weighting_scheme calc
_refine_ls_wR_factor_gt 0.1440
_refine_ls_wR_factor_ref 0.1880
_reflns_Friedel_coverage 0.000
_reflns_number_gt 10268
_reflns_number_total 19360
_reflns_threshold_expression 'I > 2\s(I)'
_cod_data_source_file c8dt01343h2.cif
_cod_data_source_block e3482b_a
_cod_depositor_comments
;
The following automatic conversions were performed:

'_exptl_crystal_density_meas' value 'none' was changed to '?' - the
value is perceived as not measured.

Automatic conversion script
Id: cif_fix_values 4973 2017-02-22 13:04:09Z antanas 

 Adding full bibliography for 7047131--7047135.cif.
;
_cod_original_cell_volume 18196(3)
_cod_database_code 7047132
_shelx_space_group_comment
;
The symmetry employed for this shelxl refinement is uniquely defined
by the following loop, which should always be used as a source of
symmetry information in preference to the above space-group names.
They are only intended as comments.
;
_shelx_estimated_absorpt_t_min 0.990
_shelx_estimated_absorpt_t_max 0.993
_shelxl_version_number 2014/6

loop_
_space_group_symop_operation_xyz
'x, y, z'
'-x, y, -z+1/2'
'x+1/2, y+1/2, z'
'-x+1/2, y+1/2, -z+1/2'
'-x, -y, -z'
'x, -y, z-1/2'
'-x+1/2, -y+1/2, -z'
'x+1/2, -y+1/2, z-1/2'

loop_
_atom_site_label
_atom_site_type_symbol
_atom_site_fract_x
_atom_site_fract_y
_atom_site_fract_z
_atom_site_U_iso_or_equiv
_atom_site_adp_type
_atom_site_occupancy
_atom_site_site_symmetry_order
_atom_site_calc_flag
_atom_site_refinement_flags_posn
_atom_site_refinement_flags_adp
Ti1 Ti 0.60106(2) 0.79607(7) 0.44633(2) 0.01775(18) Uani 1 1 d . .
Ti2 Ti 0.65859(2) 0.39400(7) 0.28650(2) 0.01873(18) Uani 1 1 d . .
C1 C 0.53052(10) 0.7140(4) 0.47546(13) 0.0275(10) Uani 1 1 d . .
C2 C 0.53607(11) 0.8370(4) 0.48499(15) 0.0326(11) Uani 1 1 d . .
H2 H 0.5559 0.8631 0.5023 0.039 Uiso 1 1 calc R U
C3 C 0.51324(13) 0.9214(5) 0.46973(17) 0.0441(14) Uani 1 1 d . .
H3 H 0.5173 1.0052 0.4764 0.053 Uiso 1 1 calc R U
C4 C 0.48421(13) 0.8831(6) 0.44450(18) 0.0538(16) Uani 1 1 d . .
H4 H 0.4683 0.9409 0.4340 0.065 Uiso 1 1 calc R U
C5 C 0.47837(12) 0.7621(6) 0.43474(17) 0.0488(14) Uani 1 1 d . .
H5 H 0.4584 0.7364 0.4175 0.059 Uiso 1 1 calc R U
C6 C 0.50117(11) 0.6781(5) 0.44976(14) 0.0343(12) Uani 1 1 d . .
H6 H 0.4969 0.5947 0.4426 0.041 Uiso 1 1 calc R U
C7 C 0.55450(10) 0.6211(4) 0.49311(13) 0.0261(10) Uani 1 1 d . .
C8 C 0.58382(10) 0.6381(4) 0.49738(11) 0.0206(9) Uani 1 1 d . .
O1 O 0.59128(6) 0.7464(2) 0.48691(8) 0.0207(6) Uani 1 1 d . .
C9 C 0.60501(10) 0.5441(4) 0.51277(12) 0.0224(10) Uani 1 1 d . .
C10 C 0.59688(11) 0.4366(4) 0.52492(13) 0.0313(11) Uani 1 1 d . .
H10 H 0.6112 0.3726 0.5352 0.038 Uiso 1 1 calc R U
C11 C 0.56933(12) 0.4192(4) 0.52268(15) 0.0384(13) Uani 1 1 d . .
H11 H 0.5647 0.3455 0.5320 0.046 Uiso 1 1 calc R U
C12 C 0.54802(11) 0.5117(4) 0.50644(14) 0.0321(11) Uani 1 1 d . .
H12 H 0.5286 0.4998 0.5044 0.039 Uiso 1 1 calc R U
C13 C 0.63621(10) 0.5550(4) 0.51862(12) 0.0237(10) Uani 1 1 d . .
C14 C 0.64358(10) 0.5934(4) 0.48777(12) 0.0208(9) Uani 1 1 d . .
O2 O 0.62228(6) 0.6440(2) 0.45308(8) 0.0201(6) Uani 1 1 d . .
C15 C 0.67291(10) 0.5786(4) 0.49311(12) 0.0234(10) Uani 1 1 d . .
C16 C 0.69499(11) 0.5351(4) 0.53032(13) 0.0334(11) Uani 1 1 d . .
H16 H 0.7149 0.5249 0.5342 0.040 Uiso 1 1 calc R U
C17 C 0.68830(11) 0.5069(4) 0.56133(13) 0.0371(12) Uani 1 1 d . .
H17 H 0.7037 0.4816 0.5868 0.045 Uiso 1 1 calc R U
C18 C 0.65946(11) 0.5156(4) 0.55526(13) 0.0316(11) Uani 1 1 d . .
H18 H 0.6550 0.4940 0.5767 0.038 Uiso 1 1 calc R U
C19 C 0.68183(10) 0.6026(4) 0.46049(12) 0.0231(9) Uani 1 1 d . .
C20 C 0.71059(11) 0.6403(5) 0.46990(14) 0.0427(14) Uani 1 1 d . .
H20 H 0.7240 0.6592 0.4972 0.051 Uiso 1 1 calc R U
C21 C 0.72050(11) 0.6513(5) 0.44089(13) 0.0412(13) Uani 1 1 d . .
H21 H 0.7406 0.6762 0.4490 0.049 Uiso 1 1 calc R U
C22 C 0.70194(9) 0.6269(4) 0.40007(12) 0.0211(9) Uani 1 1 d . .
C23 C 0.67282(10) 0.5919(4) 0.39068(12) 0.0259(10) Uani 1 1 d . .
H23 H 0.6591 0.5758 0.3633 0.031 Uiso 1 1 calc R U
C24 C 0.66323(10) 0.5796(4) 0.42006(12) 0.0247(10) Uani 1 1 d . .
H24 H 0.6432 0.5545 0.4121 0.030 Uiso 1 1 calc R U
C25 C 0.71275(9) 0.6448(4) 0.36927(12) 0.0194(9) Uani 1 1 d . .
C26 C 0.69648(9) 0.6126(3) 0.32783(12) 0.0182(9) Uani 1 1 d . .
O3 O 0.67034(6) 0.5495(2) 0.31341(8) 0.0201(6) Uani 1 1 d . .
C27 C 0.70644(10) 0.6530(4) 0.30021(12) 0.0202(9) Uani 1 1 d . .
C28 C 0.73404(10) 0.7112(4) 0.31406(13) 0.0238(10) Uani 1 1 d . .
H28 H 0.7410 0.7353 0.2953 0.029 Uiso 1 1 calc R U
C29 C 0.75151(10) 0.7342(4) 0.35489(13) 0.0274(10) Uani 1 1 d . .
H29 H 0.7708 0.7703 0.3644 0.033 Uiso 1 1 calc R U
C30 C 0.74049(9) 0.7040(4) 0.38143(13) 0.0243(10) Uani 1 1 d . .
H30 H 0.7521 0.7238 0.4092 0.029 Uiso 1 1 calc R U
C31 C 0.68751(10) 0.6489(4) 0.25535(12) 0.0219(10) Uani 1 1 d . .
C32 C 0.67517(10) 0.5412(4) 0.23346(12) 0.0231(10) Uani 1 1 d . .
O4 O 0.67741(6) 0.4357(2) 0.25355(8) 0.0198(6) Uani 1 1 d . .
C33 C 0.66101(10) 0.5437(4) 0.19044(12) 0.0272(10) Uani 1 1 d . .
C34 C 0.65758(11) 0.6558(4) 0.17155(13) 0.0323(11) Uani 1 1 d . .
H34 H 0.6475 0.6591 0.1428 0.039 Uiso 1 1 calc R U
C35 C 0.66819(12) 0.7623(4) 0.19285(13) 0.0347(12) Uani 1 1 d . .
H35 H 0.6650 0.8379 0.1790 0.042 Uiso 1 1 calc R U
C36 C 0.68358(11) 0.7583(4) 0.23454(13) 0.0305(11) Uani 1 1 d . .
H36 H 0.6916 0.8313 0.2493 0.037 Uiso 1 1 calc R U
C37 C 0.65068(11) 0.4321(4) 0.16553(12) 0.0308(11) Uani 1 1 d . .
C38 C 0.62373(12) 0.4328(5) 0.12982(14) 0.0415(13) Uani 1 1 d . .
H38 H 0.6114 0.5032 0.1231 0.050 Uiso 1 1 calc R U
C39 C 0.61454(15) 0.3337(6) 0.10398(15) 0.0562(18) Uani 1 1 d . .
H39 H 0.5962 0.3370 0.0797 0.067 Uiso 1 1 calc R U
C40 C 0.63198(18) 0.2305(6) 0.11351(17) 0.067(2) Uani 1 1 d . .
H40 H 0.6257 0.1620 0.0960 0.081 Uiso 1 1 calc R U
C41 C 0.65867(17) 0.2270(5) 0.14871(18) 0.0630(19) Uani 1 1 d . .
H41 H 0.6709 0.1561 0.1551 0.076 Uiso 1 1 calc R U
C42 C 0.66800(13) 0.3269(4) 0.17507(15) 0.0431(14) Uani 1 1 d . .
H42 H 0.6862 0.3227 0.1995 0.052 Uiso 1 1 calc R U
C43 C 0.61730(10) 1.1219(4) 0.51717(12) 0.0231(10) Uani 1 1 d . .
C44 C 0.64281(10) 1.1479(4) 0.55324(13) 0.0282(10) Uani 1 1 d . .
H44 H 0.6606 1.1737 0.5525 0.034 Uiso 1 1 calc R U
C45 C 0.64249(12) 1.1365(4) 0.59020(13) 0.0368(12) Uani 1 1 d . .
H45 H 0.6600 1.1550 0.6145 0.044 Uiso 1 1 calc R U
C46 C 0.61721(12) 1.0989(4) 0.59177(14) 0.0401(13) Uani 1 1 d . .
H46 H 0.6171 1.0910 0.6171 0.048 Uiso 1 1 calc R U
C47 C 0.59163(11) 1.0723(4) 0.55638(14) 0.0380(12) Uani 1 1 d . .
H47 H 0.5739 1.0462 0.5574 0.046 Uiso 1 1 calc R U
C48 C 0.59194(10) 1.0838(4) 0.51951(13) 0.0268(10) Uani 1 1 d . .
H48 H 0.5744 1.0650 0.4953 0.032 Uiso 1 1 calc R U
C49 C 0.61728(10) 1.1424(4) 0.47766(12) 0.0226(10) Uani 1 1 d . .
C50 C 0.60207(10) 1.0634(4) 0.44464(12) 0.0216(9) Uani 1 1 d . .
O5 O 0.58987(6) 0.9585(2) 0.44929(8) 0.0210(6) Uani 1 1 d . .
C51 C 0.59945(10) 1.0931(4) 0.40624(12) 0.0231(10) Uani 1 1 d . .
C52 C 0.61432(11) 1.1949(4) 0.40245(13) 0.0315(11) Uani 1 1 d . .
H52 H 0.6129 1.2146 0.3768 0.038 Uiso 1 1 calc R U
C53 C 0.63129(12) 1.2689(4) 0.43562(14) 0.0361(12) Uani 1 1 d . .
H53 H 0.6423 1.3358 0.4330 0.043 Uiso 1 1 calc R U
C54 C 0.63190(11) 1.2436(4) 0.47220(14) 0.0328(11) Uani 1 1 d . .
H54 H 0.6426 1.2966 0.4944 0.039 Uiso 1 1 calc R U
C55 C 0.57895(10) 1.0252(4) 0.36964(11) 0.0224(10) Uani 1 1 d . .
C56 C 0.58150(9) 0.8998(4) 0.36424(12) 0.0194(9) Uani 1 1 d . .
O6 O 0.60206(6) 0.8341(2) 0.39596(8) 0.0201(6) Uani 1 1 d . .
C57 C 0.56345(9) 0.8451(4) 0.32605(12) 0.0209(9) Uani 1 1 d . .
C58 C 0.54080(11) 0.9178(4) 0.29715(13) 0.0306(11) Uani 1 1 d . .
H58 H 0.5280 0.8828 0.2716 0.037 Uiso 1 1 calc R U
C59 C 0.53623(11) 1.0377(4) 0.30392(14) 0.0359(12) Uani 1 1 d . .
H59 H 0.5196 1.0818 0.2843 0.043 Uiso 1 1 calc R U
C60 C 0.55590(11) 1.0920(4) 0.33920(12) 0.0298(11) Uani 1 1 d . .
H60 H 0.5539 1.1765 0.3431 0.036 Uiso 1 1 calc R U
C61 C 0.56778(9) 0.7200(4) 0.31482(12) 0.0215(9) Uani 1 1 d . .
C62 C 0.59284(10) 0.6501(4) 0.33689(13) 0.0350(12) Uani 1 1 d . .
H62 H 0.6083 0.6818 0.3613 0.042 Uiso 1 1 calc R U
C63 C 0.59603(11) 0.5347(4) 0.32430(14) 0.0351(12) Uani 1 1 d . .
H63 H 0.6134 0.4886 0.3408 0.042 Uiso 1 1 calc R U
C64 C 0.57479(10) 0.4840(4) 0.28847(12) 0.0227(10) Uani 1 1 d . .
C65 C 0.55011(13) 0.5548(5) 0.26610(15) 0.0516(16) Uani 1 1 d . .
H65 H 0.5350 0.5247 0.2411 0.062 Uiso 1 1 calc R U
C66 C 0.54673(13) 0.6684(5) 0.27911(15) 0.0551(17) Uani 1 1 d . .
H66 H 0.5291 0.7135 0.2628 0.066 Uiso 1 1 calc R U
C67 C 0.57723(10) 0.3577(4) 0.27598(12) 0.0230(10) Uani 1 1 d . .
C68 C 0.60475(9) 0.2958(4) 0.28795(12) 0.0201(9) Uani 1 1 d . .
O7 O 0.63133(6) 0.3570(2) 0.30724(8) 0.0200(6) Uani 1 1 d . .
C69 C 0.60501(10) 0.1721(4) 0.27940(12) 0.0218(10) Uani 1 1 d . .
C70 C 0.57790(10) 0.1144(4) 0.25474(14) 0.0311(11) Uani 1 1 d . .
H70 H 0.5780 0.0306 0.2484 0.037 Uiso 1 1 calc R U
C71 C 0.55109(11) 0.1754(4) 0.23948(14) 0.0349(12) Uani 1 1 d . .
H71 H 0.5330 0.1362 0.2212 0.042 Uiso 1 1 calc R U
C72 C 0.55072(10) 0.2949(4) 0.25113(14) 0.0323(11) Uani 1 1 d . .
H72 H 0.5320 0.3356 0.2421 0.039 Uiso 1 1 calc R U
C73 C 0.63272(10) 0.0978(4) 0.29665(12) 0.0232(10) Uani 1 1 d . .
C74 C 0.65731(10) 0.1258(4) 0.28982(12) 0.0207(9) Uani 1 1 d . .
O8 O 0.65735(6) 0.2309(2) 0.27042(8) 0.0207(6) Uani 1 1 d . .
C75 C 0.68186(10) 0.0446(4) 0.30284(12) 0.0227(10) Uani 1 1 d . .
C76 C 0.68132(11) -0.0596(4) 0.32403(13) 0.0277(10) Uani 1 1 d . .
H76 H 0.6978 -0.1143 0.3333 0.033 Uiso 1 1 calc R U
C77 C 0.65765(11) -0.0856(4) 0.33193(13) 0.0306(11) Uani 1 1 d . .
H77 H 0.6580 -0.1566 0.3467 0.037 Uiso 1 1 calc R U
C78 C 0.63340(11) -0.0072(4) 0.31804(13) 0.0282(11) Uani 1 1 d . .
H78 H 0.6169 -0.0253 0.3232 0.034 Uiso 1 1 calc R U
C79 C 0.70688(10) 0.0622(4) 0.29297(13) 0.0252(10) Uani 1 1 d . .
C80 C 0.70199(11) 0.0983(4) 0.25436(15) 0.0335(11) Uani 1 1 d . .
H80 H 0.6824 0.1201 0.2346 0.040 Uiso 1 1 calc R U
C81 C 0.72553(13) 0.1022(5) 0.24485(17) 0.0462(14) Uani 1 1 d . .
H81 H 0.7219 0.1275 0.2186 0.055 Uiso 1 1 calc R U
C82 C 0.75418(13) 0.0702(5) 0.2727(2) 0.0551(16) Uani 1 1 d . .
H82 H 0.7701 0.0715 0.2655 0.066 Uiso 1 1 calc R U
C83 C 0.75956(13) 0.0360(5) 0.31121(19) 0.0523(15) Uani 1 1 d . .
H83 H 0.7792 0.0146 0.3308 0.063 Uiso 1 1 calc R U
C84 C 0.73633(11) 0.0333(4) 0.32105(15) 0.0357(12) Uani 1 1 d . .
H84 H 0.7404 0.0111 0.3478 0.043 Uiso 1 1 calc R U
N1 N 0.64658(8) 0.8635(3) 0.48688(10) 0.0236(8) Uani 1 1 d . .
C85 C 0.65601(10) 0.8579(4) 0.52796(13) 0.0273(10) Uani 1 1 d . .
H85 H 0.6426 0.8249 0.5371 0.033 Uiso 1 1 calc R U
C86 C 0.68349(10) 0.8971(4) 0.55634(13) 0.0308(11) Uani 1 1 d . .
H86 H 0.6893 0.8882 0.5844 0.037 Uiso 1 1 calc R U
C87 C 0.70303(12) 0.9506(4) 0.54353(14) 0.0373(12) Uani 1 1 d . .
H87 H 0.7221 0.9797 0.5628 0.045 Uiso 1 1 calc R U
C88 C 0.69453(11) 0.9605(4) 0.50356(14) 0.0327(11) Uani 1 1 d . .
C89 C 0.70868(13) 1.0117(6) 0.47923(16) 0.0561(16) Uani 1 1 d . .
H89A H 0.7283 0.9728 0.4868 0.067 Uiso 1 1 calc R U
H89B H 0.7116 1.1007 0.4834 0.067 Uiso 1 1 calc R U
C90 C 0.68679(13) 0.9834(6) 0.43577(16) 0.0561(16) Uani 1 1 d . .
H90A H 0.6801 1.0591 0.4196 0.067 Uiso 1 1 calc R U
H90B H 0.6961 0.9293 0.4234 0.067 Uiso 1 1 calc R U
N2 N 0.66200(9) 0.9234(3) 0.43785(11) 0.0350(10) Uani 1 1 d . .
H2A H 0.6460 0.8972 0.4165 0.042 Uiso 1 1 calc R U
C91 C 0.66608(10) 0.9120(4) 0.47585(13) 0.0251(10) Uani 1 1 d . .
N3 N 0.55584(8) 0.7304(3) 0.40475(10) 0.0211(8) Uani 1 1 d . .
C92 C 0.53315(10) 0.8135(4) 0.38924(12) 0.0254(10) Uani 1 1 d . .
H92 H 0.5371 0.8938 0.4000 0.030 Uiso 1 1 calc R U
C93 C 0.50520(11) 0.7883(4) 0.35931(14) 0.0359(12) Uani 1 1 d . .
H93 H 0.4902 0.8497 0.3496 0.043 Uiso 1 1 calc R U
C94 C 0.49892(12) 0.6717(5) 0.34314(15) 0.0414(13) Uani 1 1 d . .
H94 H 0.4797 0.6525 0.3217 0.050 Uiso 1 1 calc R U
C95 C 0.52074(11) 0.5853(4) 0.35852(13) 0.0321(11) Uani 1 1 d . .
C96 C 0.52172(13) 0.4518(5) 0.34938(18) 0.0580(17) Uani 1 1 d . .
H96A H 0.5162 0.4391 0.3205 0.070 Uiso 1 1 calc R U
H96B H 0.5080 0.4038 0.3563 0.070 Uiso 1 1 calc R U
C97 C 0.55446(12) 0.4166(4) 0.37646(15) 0.0413(13) Uani 1 1 d . .
H97A H 0.5557 0.3452 0.3934 0.050 Uiso 1 1 calc R U
H97B H 0.5647 0.3967 0.3599 0.050 Uiso 1 1 calc R U
N4 N 0.56780(9) 0.5229(3) 0.40135(12) 0.0358(10) Uani 1 1 d . .
H4A H 0.5860 0.5246 0.4217 0.043 Uiso 1 1 calc R U
C98 C 0.54898(10) 0.6189(4) 0.38965(12) 0.0250(10) Uani 1 1 d . .
N5 N 0.69851(9) 0.3334(3) 0.34107(11) 0.0278(9) Uani 1 1 d . .
C99 C 0.69550(12) 0.2998(4) 0.37511(13) 0.0372(12) Uani 1 1 d . .
H99 H 0.6760 0.2987 0.3733 0.045 Uiso 1 1 calc R U
C100 C 0.71915(14) 0.2685(5) 0.41088(16) 0.0530(15) Uani 1 1 d . .
H100 H 0.7161 0.2459 0.4334 0.064 Uiso 1 1 calc R U
C101 C 0.74788(14) 0.2704(5) 0.41385(16) 0.0503(15) Uani 1 1 d . .
H101 H 0.7647 0.2499 0.4388 0.060 Uiso 1 1 calc R U
C102 C 0.75205(11) 0.3007(4) 0.38188(15) 0.0395(12) Uani 1 1 d . .
C103 C 0.77853(12) 0.3125(5) 0.37391(17) 0.0529(15) Uani 1 1 d . .
H10A H 0.7878 0.2319 0.3753 0.063 Uiso 1 1 calc R U
H10B H 0.7937 0.3675 0.3939 0.063 Uiso 1 1 calc R U
C104 C 0.76609(12) 0.3659(6) 0.33109(18) 0.0579(16) Uani 1 1 d . .
H10C H 0.7729 0.4510 0.3318 0.069 Uiso 1 1 calc R U
H10D H 0.7723 0.3166 0.3140 0.069 Uiso 1 1 calc R U
N6 N 0.73363(9) 0.3600(4) 0.31630(12) 0.0386(10) Uani 1 1 d . .
H6A H 0.7205 0.3733 0.2910 0.046 Uiso 1 1 calc R U
C105 C 0.72630(11) 0.3329(4) 0.34505(14) 0.0312(11) Uani 1 1 d . .
N7 N 0.61811(8) 0.4632(3) 0.23435(10) 0.0225(8) Uani 1 1 d . .
C106 C 0.60079(10) 0.3816(4) 0.20497(12) 0.0275(10) Uani 1 1 d . .
H106 H 0.6066 0.2983 0.2088 0.033 Uiso 1 1 calc R U
C107 C 0.57567(11) 0.4123(4) 0.17050(13) 0.0364(12) Uani 1 1 d . .
H107 H 0.5642 0.3512 0.1516 0.044 Uiso 1 1 calc R U
C108 C 0.56693(12) 0.5345(5) 0.16334(15) 0.0438(13) Uani 1 1 d . .
H108 H 0.5498 0.5581 0.1393 0.053 Uiso 1 1 calc R U
C109 C 0.58343(11) 0.6180(4) 0.19135(14) 0.0345(12) Uani 1 1 d . .
C110 C 0.58173(13) 0.7556(5) 0.19333(17) 0.0583(17) Uani 1 1 d . .
H11A H 0.5864 0.7949 0.1730 0.070 Uiso 1 1 calc R U
H11B H 0.5615 0.7820 0.1887 0.070 Uiso 1 1 calc R U
C111 C 0.60513(13) 0.7868(5) 0.23582(16) 0.0518(15) Uani 1 1 d . .
H11C H 0.6189 0.8505 0.2353 0.062 Uiso 1 1 calc R U
H11D H 0.5955 0.8162 0.2523 0.062 Uiso 1 1 calc R U
N8 N 0.62110(9) 0.6740(3) 0.25209(12) 0.0347(10) Uani 1 1 d . .
H8 H 0.6372 0.6681 0.2756 0.042 Uiso 1 1 calc R U
C112 C 0.60844(10) 0.5793(4) 0.22704(13) 0.0270(10) Uani 1 1 d . .
C113 C 0.46279(17) 0.1393(5) 0.38394(18) 0.0621(19) Uani 1 1 d . .
C114 C 0.46798(15) 0.2073(5) 0.41777(16) 0.0530(16) Uani 1 1 d . .
H114 H 0.4519 0.2220 0.4241 0.064 Uiso 1 1 calc R U
C115 C 0.49598(15) 0.2544(5) 0.44257(18) 0.0581(17) Uani 1 1 d . .
H115 H 0.4990 0.3015 0.4656 0.070 Uiso 1 1 calc R U
C116 C 0.51943(17) 0.2338(5) 0.4343(2) 0.0670(19) Uani 1 1 d . .
H116 H 0.5386 0.2667 0.4514 0.080 Uiso 1 1 calc R U
C117 C 0.5153(2) 0.1660(6) 0.4013(2) 0.073(2) Uani 1 1 d . .
H117 H 0.5317 0.1505 0.3958 0.088 Uiso 1 1 calc R U
C118 C 0.4873(2) 0.1200(5) 0.3758(2) 0.069(2) Uani 1 1 d . .
H118 H 0.4845 0.0747 0.3526 0.083 Uiso 1 1 calc R U
C119 C 0.43195(18) 0.0873(6) 0.35712(19) 0.085(2) Uani 1 1 d . .
H11E H 0.4317 0.0002 0.3629 0.127 Uiso 1 1 calc R U
H11F H 0.4272 0.0983 0.3287 0.127 Uiso 1 1 calc R U
H11G H 0.4170 0.1298 0.3625 0.127 Uiso 1 1 calc R U

loop_
_atom_site_aniso_label
_atom_site_aniso_U_11
_atom_site_aniso_U_22
_atom_site_aniso_U_33
_atom_site_aniso_U_23
_atom_site_aniso_U_13
_atom_site_aniso_U_12
Ti1 0.0226(4) 0.0174(4) 0.0175(4) -0.0009(3) 0.0128(3) -0.0005(3)
Ti2 0.0235(4) 0.0178(4) 0.0198(4) -0.0001(3) 0.0141(3) 0.0002(3)
C1 0.026(3) 0.034(3) 0.033(2) 0.003(2) 0.022(2) 0.003(2)
C2 0.038(3) 0.027(3) 0.048(3) 0.002(2) 0.033(3) 0.003(2)
C3 0.055(4) 0.030(3) 0.072(4) 0.014(3) 0.050(3) 0.014(3)
C4 0.041(4) 0.064(4) 0.073(4) 0.035(3) 0.041(3) 0.021(3)
C5 0.034(3) 0.065(4) 0.052(3) 0.017(3) 0.023(3) 0.004(3)
C6 0.029(3) 0.040(3) 0.036(3) 0.006(2) 0.017(2) -0.003(2)
C7 0.030(3) 0.025(3) 0.029(2) -0.0014(19) 0.018(2) -0.004(2)
C8 0.030(3) 0.017(2) 0.018(2) -0.0010(17) 0.0140(19) 0.0015(19)
O1 0.0301(17) 0.0143(16) 0.0241(15) 0.0015(12) 0.0180(14) -0.0003(13)
C9 0.032(3) 0.023(3) 0.021(2) 0.0016(18) 0.020(2) 0.001(2)
C10 0.048(3) 0.024(3) 0.037(3) 0.010(2) 0.032(3) 0.010(2)
C11 0.054(4) 0.024(3) 0.052(3) 0.008(2) 0.038(3) 0.001(2)
C12 0.035(3) 0.027(3) 0.046(3) -0.001(2) 0.029(3) -0.006(2)
C13 0.033(3) 0.022(2) 0.022(2) 0.0012(18) 0.017(2) 0.005(2)
C14 0.026(2) 0.018(2) 0.018(2) -0.0001(17) 0.0106(19) 0.0052(19)
O2 0.0237(16) 0.0211(16) 0.0180(14) 0.0015(12) 0.0117(13) 0.0018(12)
C15 0.027(2) 0.024(3) 0.020(2) 0.0016(18) 0.0121(19) 0.0083(19)
C16 0.027(3) 0.044(3) 0.030(2) 0.006(2) 0.014(2) 0.011(2)
C17 0.040(3) 0.051(3) 0.020(2) 0.014(2) 0.014(2) 0.017(3)
C18 0.037(3) 0.041(3) 0.023(2) 0.007(2) 0.020(2) 0.009(2)
C19 0.023(2) 0.028(3) 0.021(2) -0.0001(18) 0.0116(19) 0.005(2)
C20 0.027(3) 0.080(4) 0.021(2) -0.016(2) 0.011(2) -0.008(3)
C21 0.027(3) 0.075(4) 0.027(3) -0.013(2) 0.017(2) -0.011(3)
C22 0.023(2) 0.020(2) 0.023(2) -0.0003(17) 0.0137(19) 0.0029(18)
C23 0.028(3) 0.035(3) 0.015(2) -0.0015(18) 0.0102(19) -0.006(2)
C24 0.024(2) 0.030(3) 0.023(2) 0.0008(18) 0.014(2) -0.002(2)
C25 0.021(2) 0.016(2) 0.025(2) 0.0030(17) 0.0141(19) 0.0040(18)
C26 0.021(2) 0.011(2) 0.025(2) 0.0006(17) 0.0122(19) -0.0024(18)
O3 0.0228(16) 0.0212(16) 0.0222(15) -0.0009(12) 0.0153(13) -0.0016(13)
C27 0.026(2) 0.013(2) 0.025(2) -0.0002(17) 0.014(2) 0.0014(18)
C28 0.029(3) 0.020(2) 0.031(2) 0.0034(19) 0.022(2) -0.001(2)
C29 0.026(3) 0.024(3) 0.034(2) 0.000(2) 0.015(2) -0.004(2)
C30 0.022(2) 0.024(3) 0.025(2) -0.0024(19) 0.0091(19) -0.005(2)
C31 0.032(3) 0.020(2) 0.022(2) 0.0006(18) 0.019(2) 0.0019(19)
C32 0.027(3) 0.022(3) 0.025(2) -0.0003(18) 0.016(2) -0.0012(19)
O4 0.0289(17) 0.0169(16) 0.0194(14) 0.0018(12) 0.0161(13) 0.0008(13)
C33 0.037(3) 0.027(3) 0.024(2) 0.0000(19) 0.018(2) -0.003(2)
C34 0.044(3) 0.033(3) 0.019(2) 0.006(2) 0.014(2) -0.002(2)
C35 0.058(4) 0.020(3) 0.026(2) 0.0076(19) 0.019(2) 0.002(2)
C36 0.044(3) 0.021(3) 0.034(3) 0.003(2) 0.024(2) 0.000(2)
C37 0.046(3) 0.034(3) 0.019(2) -0.0012(19) 0.020(2) -0.013(2)
C38 0.051(3) 0.051(3) 0.025(2) 0.002(2) 0.020(3) -0.012(3)
C39 0.074(5) 0.069(4) 0.019(3) -0.008(3) 0.016(3) -0.041(4)
C40 0.123(6) 0.048(4) 0.037(3) -0.022(3) 0.042(4) -0.044(4)
C41 0.112(6) 0.031(3) 0.049(4) -0.011(3) 0.040(4) -0.005(3)
C42 0.069(4) 0.030(3) 0.032(3) -0.007(2) 0.024(3) -0.006(3)
C43 0.033(3) 0.015(2) 0.023(2) -0.0042(17) 0.013(2) 0.0038(19)
C44 0.027(3) 0.029(3) 0.029(2) -0.007(2) 0.014(2) -0.001(2)
C45 0.040(3) 0.045(3) 0.023(2) -0.009(2) 0.012(2) -0.001(2)
C46 0.054(4) 0.045(3) 0.029(3) -0.007(2) 0.026(3) -0.007(3)
C47 0.038(3) 0.045(3) 0.039(3) -0.012(2) 0.025(3) -0.005(2)
C48 0.031(3) 0.025(3) 0.026(2) -0.0078(19) 0.014(2) -0.002(2)
C49 0.029(3) 0.016(2) 0.024(2) -0.0019(17) 0.013(2) 0.0012(19)
C50 0.025(2) 0.019(2) 0.027(2) 0.0026(18) 0.017(2) 0.0021(19)
O5 0.0279(17) 0.0188(16) 0.0208(14) 0.0003(12) 0.0151(13) -0.0005(13)
C51 0.034(3) 0.014(2) 0.028(2) 0.0017(18) 0.019(2) 0.0039(19)
C52 0.049(3) 0.021(3) 0.030(2) 0.003(2) 0.022(2) -0.002(2)
C53 0.054(3) 0.020(3) 0.038(3) 0.003(2) 0.025(3) -0.011(2)
C54 0.043(3) 0.023(3) 0.030(3) -0.002(2) 0.015(2) -0.007(2)
C55 0.030(3) 0.026(3) 0.015(2) 0.0029(17) 0.0130(19) 0.002(2)
C56 0.024(2) 0.017(2) 0.022(2) 0.0061(17) 0.0146(19) 0.0056(19)
O6 0.0245(16) 0.0206(16) 0.0175(14) 0.0010(11) 0.0116(13) 0.0022(12)
C57 0.020(2) 0.024(2) 0.018(2) -0.0001(17) 0.0093(18) 0.0037(19)
C58 0.034(3) 0.033(3) 0.019(2) -0.0017(19) 0.008(2) 0.006(2)
C59 0.038(3) 0.037(3) 0.027(2) 0.002(2) 0.010(2) 0.015(2)
C60 0.045(3) 0.020(3) 0.025(2) -0.0012(19) 0.016(2) 0.004(2)
C61 0.023(2) 0.026(3) 0.020(2) -0.0010(18) 0.0138(19) 0.0004(19)
C62 0.026(3) 0.044(3) 0.027(2) -0.011(2) 0.005(2) 0.009(2)
C63 0.027(3) 0.035(3) 0.035(3) -0.011(2) 0.008(2) 0.010(2)
C64 0.029(3) 0.024(3) 0.020(2) -0.0005(18) 0.015(2) 0.002(2)
C65 0.050(4) 0.032(3) 0.037(3) -0.014(2) -0.011(3) 0.013(3)
C66 0.046(4) 0.041(3) 0.039(3) -0.010(2) -0.015(3) 0.020(3)
C67 0.025(2) 0.025(3) 0.025(2) -0.0036(18) 0.016(2) -0.0021(19)
C68 0.019(2) 0.027(3) 0.022(2) -0.0059(18) 0.0159(18) -0.0047(19)
O7 0.0195(16) 0.0205(16) 0.0243(15) -0.0033(12) 0.0138(13) -0.0026(12)
C69 0.027(2) 0.022(3) 0.025(2) -0.0026(18) 0.019(2) -0.0041(19)
C70 0.032(3) 0.023(3) 0.044(3) -0.010(2) 0.022(2) -0.007(2)
C71 0.029(3) 0.033(3) 0.042(3) -0.013(2) 0.016(2) -0.005(2)
C72 0.025(3) 0.032(3) 0.042(3) -0.006(2) 0.016(2) -0.001(2)
C73 0.030(3) 0.021(2) 0.026(2) -0.0062(18) 0.019(2) -0.002(2)
C74 0.029(3) 0.016(2) 0.020(2) -0.0037(17) 0.0141(19) -0.0005(19)
O8 0.0288(17) 0.0167(16) 0.0247(15) -0.0005(12) 0.0194(14) 0.0001(12)
C75 0.030(3) 0.018(2) 0.025(2) -0.0018(18) 0.017(2) -0.0008(19)
C76 0.036(3) 0.019(3) 0.034(2) 0.0014(19) 0.021(2) 0.004(2)
C77 0.045(3) 0.023(3) 0.033(3) 0.004(2) 0.026(2) 0.000(2)
C78 0.037(3) 0.025(3) 0.035(3) -0.005(2) 0.027(2) -0.009(2)
C79 0.031(3) 0.014(2) 0.039(3) -0.0032(19) 0.022(2) -0.0024(19)
C80 0.040(3) 0.025(3) 0.046(3) 0.002(2) 0.029(3) 0.003(2)
C81 0.055(4) 0.041(3) 0.066(4) 0.015(3) 0.048(3) 0.009(3)
C82 0.043(4) 0.054(4) 0.094(5) 0.018(3) 0.054(4) 0.008(3)
C83 0.035(3) 0.039(3) 0.089(5) 0.014(3) 0.034(3) 0.007(3)
C84 0.032(3) 0.028(3) 0.047(3) 0.003(2) 0.017(2) 0.001(2)
N1 0.026(2) 0.022(2) 0.0207(18) -0.0009(15) 0.0084(16) -0.0014(16)
C85 0.033(3) 0.021(3) 0.030(2) -0.0007(19) 0.017(2) 0.005(2)
C86 0.029(3) 0.032(3) 0.022(2) -0.004(2) 0.004(2) 0.001(2)
C87 0.035(3) 0.032(3) 0.032(3) -0.002(2) 0.004(2) -0.001(2)
C88 0.028(3) 0.029(3) 0.038(3) -0.001(2) 0.012(2) -0.007(2)
C89 0.037(3) 0.075(4) 0.049(3) 0.014(3) 0.014(3) -0.021(3)
C90 0.045(4) 0.082(5) 0.042(3) -0.002(3) 0.020(3) -0.027(3)
N2 0.028(2) 0.050(3) 0.027(2) 0.0034(18) 0.0131(18) -0.0102(19)
C91 0.021(2) 0.024(3) 0.025(2) 0.0003(18) 0.007(2) -0.0010(19)
N3 0.021(2) 0.025(2) 0.0190(17) -0.0008(15) 0.0108(16) -0.0010(16)
C92 0.027(3) 0.025(3) 0.028(2) 0.0005(19) 0.015(2) 0.001(2)
C93 0.030(3) 0.032(3) 0.039(3) 0.001(2) 0.011(2) 0.003(2)
C94 0.029(3) 0.044(4) 0.039(3) -0.002(2) 0.006(2) -0.005(2)
C95 0.031(3) 0.033(3) 0.031(2) -0.007(2) 0.012(2) -0.010(2)
C96 0.049(4) 0.039(4) 0.062(4) -0.016(3) 0.004(3) -0.013(3)
C97 0.050(3) 0.026(3) 0.046(3) -0.012(2) 0.020(3) -0.006(2)
N4 0.035(2) 0.022(2) 0.043(2) -0.0080(18) 0.010(2) 0.0022(18)
C98 0.028(3) 0.022(3) 0.025(2) -0.0046(19) 0.012(2) -0.002(2)
N5 0.033(2) 0.019(2) 0.030(2) 0.0022(16) 0.0133(18) 0.0052(17)
C99 0.047(3) 0.028(3) 0.030(3) 0.008(2) 0.011(2) 0.000(2)
C100 0.057(4) 0.056(4) 0.040(3) 0.015(3) 0.017(3) -0.003(3)
C101 0.055(4) 0.045(4) 0.036(3) 0.011(3) 0.008(3) -0.005(3)
C102 0.036(3) 0.030(3) 0.045(3) 0.000(2) 0.012(3) 0.000(2)
C103 0.039(3) 0.049(4) 0.059(4) 0.004(3) 0.013(3) 0.004(3)
C104 0.031(3) 0.072(4) 0.071(4) 0.009(3) 0.023(3) -0.001(3)
N6 0.026(2) 0.046(3) 0.040(2) 0.003(2) 0.013(2) 0.0047(19)
C105 0.036(3) 0.018(3) 0.038(3) -0.001(2) 0.015(2) 0.003(2)
N7 0.027(2) 0.021(2) 0.0207(18) -0.0019(15) 0.0117(17) 0.0000(16)
C106 0.032(3) 0.028(3) 0.022(2) -0.0012(19) 0.011(2) -0.001(2)
C107 0.042(3) 0.035(3) 0.023(2) -0.005(2) 0.007(2) 0.000(2)
C108 0.038(3) 0.046(4) 0.035(3) 0.005(2) 0.007(3) 0.009(3)
C109 0.034(3) 0.029(3) 0.030(3) 0.002(2) 0.006(2) 0.005(2)
C110 0.051(4) 0.032(3) 0.062(4) 0.011(3) 0.001(3) 0.015(3)
C111 0.051(4) 0.031(3) 0.053(3) 0.001(3) 0.005(3) 0.015(3)
N8 0.029(2) 0.028(2) 0.036(2) -0.0042(18) 0.0051(19) 0.0041(18)
C112 0.029(3) 0.025(3) 0.029(2) -0.0019(19) 0.015(2) 0.001(2)
C113 0.109(6) 0.027(3) 0.049(4) 0.012(3) 0.035(4) 0.010(3)
C114 0.074(5) 0.041(4) 0.044(3) 0.007(3) 0.027(3) 0.018(3)
C115 0.078(5) 0.055(4) 0.044(3) 0.001(3) 0.030(4) 0.011(4)
C116 0.096(6) 0.053(4) 0.068(4) 0.012(3) 0.052(4) 0.011(4)
C117 0.115(7) 0.047(4) 0.093(6) 0.009(4) 0.077(5) 0.007(4)
C118 0.144(8) 0.030(4) 0.061(4) 0.006(3) 0.071(5) 0.013(4)
C119 0.120(7) 0.058(5) 0.054(4) 0.007(3) 0.021(5) 0.000(4)

loop_
_atom_type_symbol
_atom_type_description
_atom_type_scat_dispersion_real
_atom_type_scat_dispersion_imag
_atom_type_scat_source
C C 0.0033 0.0016 'International Tables Vol C Tables 4.2.6.8 and 6.1.1.4'
H H 0.0000 0.0000 'International Tables Vol C Tables 4.2.6.8 and 6.1.1.4'
N N 0.0061 0.0033 'International Tables Vol C Tables 4.2.6.8 and 6.1.1.4'
O O 0.0106 0.0060 'International Tables Vol C Tables 4.2.6.8 and 6.1.1.4'
Ti Ti 0.2776 0.4457 'International Tables Vol C Tables 4.2.6.8 and 6.1.1.4'

loop_
_geom_angle_atom_site_label_1
_geom_angle_atom_site_label_2
_geom_angle_atom_site_label_3
_geom_angle
O1 Ti1 O5 91.91(11)
O1 Ti1 O2 88.63(11)
O5 Ti1 O2 165.63(13)
O1 Ti1 O6 166.83(13)
O5 Ti1 O6 89.62(11)
O2 Ti1 O6 93.12(11)
O1 Ti1 N3 84.51(12)
O5 Ti1 N3 96.41(13)
O2 Ti1 N3 97.93(12)
O6 Ti1 N3 82.33(12)
O1 Ti1 N1 96.79(13)
O5 Ti1 N1 83.46(12)
O2 Ti1 N1 82.22(12)
O6 Ti1 N1 96.37(12)
N3 Ti1 N1 178.69(13)
O8 Ti2 O7 90.03(11)
O8 Ti2 O4 88.74(11)
O7 Ti2 O4 166.14(12)
O8 Ti2 O3 164.89(13)
O7 Ti2 O3 94.85(11)
O4 Ti2 O3 89.86(11)
O8 Ti2 N5 83.62(13)
O7 Ti2 N5 94.67(13)
O4 Ti2 N5 98.91(13)
O3 Ti2 N5 81.74(12)
O8 Ti2 N7 99.53(13)
O7 Ti2 N7 83.46(12)
O4 Ti2 N7 83.13(12)
O3 Ti2 N7 95.23(12)
N5 Ti2 N7 176.32(13)
C2 C1 C6 118.3(4)
C2 C1 C7 121.9(4)
C6 C1 C7 119.8(4)
C3 C2 C1 121.1(5)
C3 C2 H2 119.5
C1 C2 H2 119.5
C2 C3 C4 119.5(5)
C2 C3 H3 120.3
C4 C3 H3 120.3
C5 C4 C3 120.2(5)
C5 C4 H4 119.9
C3 C4 H4 119.9
C4 C5 C6 120.3(5)
C4 C5 H5 119.8
C6 C5 H5 119.8
C5 C6 C1 120.7(5)
C5 C6 H6 119.7
C1 C6 H6 119.7
C12 C7 C8 118.2(4)
C12 C7 C1 118.5(4)
C8 C7 C1 123.3(4)
O1 C8 C9 120.3(4)
O1 C8 C7 119.5(4)
C9 C8 C7 120.2(4)
C8 O1 Ti1 134.2(2)
C10 C9 C8 118.5(4)
C10 C9 C13 117.9(4)
C8 C9 C13 123.6(4)
C11 C10 C9 122.8(4)
C11 C10 H10 118.6
C9 C10 H10 118.6
C10 C11 C12 118.7(4)
C10 C11 H11 120.6
C12 C11 H11 120.6
C7 C12 C11 121.6(4)
C7 C12 H12 119.2
C11 C12 H12 119.2
C18 C13 C14 118.0(4)
C18 C13 C9 118.2(4)
C14 C13 C9 123.6(4)
O2 C14 C15 120.0(3)
O2 C14 C13 120.3(4)
C15 C14 C13 119.7(4)
C14 O2 Ti1 128.5(2)
C14 C15 C16 118.9(4)
C14 C15 C19 123.3(4)
C16 C15 C19 117.8(4)
C17 C16 C15 121.2(4)
C17 C16 H16 119.4
C15 C16 H16 119.4
C18 C17 C16 119.6(4)
C18 C17 H17 120.2
C16 C17 H17 120.2
C17 C18 C13 122.2(4)
C17 C18 H18 118.9
C13 C18 H18 118.9
C24 C19 C20 115.9(4)
C24 C19 C15 123.1(4)
C20 C19 C15 120.8(4)
C19 C20 C21 122.3(4)
C19 C20 H20 118.9
C21 C20 H20 118.9
C20 C21 C22 122.1(4)
C20 C21 H21 118.9
C22 C21 H21 118.9
C23 C22 C21 115.3(4)
C23 C22 C25 123.7(4)
C21 C22 C25 121.0(4)
C24 C23 C22 122.2(4)
C24 C23 H23 118.9
C22 C23 H23 118.9
C19 C24 C23 122.3(4)
C19 C24 H24 118.9
C23 C24 H24 118.9
C30 C25 C26 117.1(4)
C30 C25 C22 117.9(4)
C26 C25 C22 124.9(4)
O3 C26 C27 118.4(3)
O3 C26 C25 121.8(3)
C27 C26 C25 119.7(4)
C26 O3 Ti2 131.8(2)
C28 C27 C26 120.1(4)
C28 C27 C31 116.3(4)
C26 C27 C31 123.3(4)
C29 C28 C27 120.8(4)
C29 C28 H28 119.6
C27 C28 H28 119.6
C30 C29 C28 118.8(4)
C30 C29 H29 120.6
C28 C29 H29 120.6
C29 C30 C25 122.9(4)
C29 C30 H30 118.5
C25 C30 H30 118.5
C36 C31 C32 119.3(4)
C36 C31 C27 116.8(4)
C32 C31 C27 123.8(4)
O4 C32 C31 119.7(4)
O4 C32 C33 120.6(4)
C31 C32 C33 119.6(4)
C32 O4 Ti2 128.1(2)
C34 C33 C32 117.9(4)
C34 C33 C37 119.4(4)
C32 C33 C37 122.6(4)
C35 C34 C33 122.4(4)
C35 C34 H34 118.8
C33 C34 H34 118.8
C34 C35 C36 119.4(4)
C34 C35 H35 120.3
C36 C35 H35 120.3
C35 C36 C31 121.0(4)
C35 C36 H36 119.5
C31 C36 H36 119.5
C42 C37 C38 117.9(4)
C42 C37 C33 122.0(4)
C38 C37 C33 120.0(5)
C39 C38 C37 121.8(5)
C39 C38 H38 119.1
C37 C38 H38 119.1
C40 C39 C38 119.9(6)
C40 C39 H39 120.1
C38 C39 H39 120.1
C39 C40 C41 119.6(5)
C39 C40 H40 120.2
C41 C40 H40 120.2
C40 C41 C42 120.7(6)
C40 C41 H41 119.6
C42 C41 H41 119.6
C37 C42 C41 120.1(5)
C37 C42 H42 119.9
C41 C42 H42 119.9
C48 C43 C44 117.9(4)
C48 C43 C49 121.7(4)
C44 C43 C49 120.3(4)
C45 C44 C43 120.8(4)
C45 C44 H44 119.6
C43 C44 H44 119.6
C46 C45 C44 120.3(5)
C46 C45 H45 119.9
C44 C45 H45 119.9
C45 C46 C47 120.0(4)
C45 C46 H46 120.0
C47 C46 H46 120.0
C48 C47 C46 119.7(5)
C48 C47 H47 120.1
C46 C47 H47 120.1
C43 C48 C47 121.3(4)
C43 C48 H48 119.4
C47 C48 H48 119.4
C54 C49 C50 118.3(4)
C54 C49 C43 120.1(4)
C50 C49 C43 121.6(4)
O5 C50 C49 120.6(3)
O5 C50 C51 119.2(4)
C49 C50 C51 120.2(4)
C50 O5 Ti1 129.2(2)
C52 C51 C50 118.9(4)
C52 C51 C55 119.5(4)
C50 C51 C55 121.2(4)
C51 C52 C53 121.3(4)
C51 C52 H52 119.4
C53 C52 H52 119.4
C54 C53 C52 119.0(4)
C54 C53 H53 120.5
C52 C53 H53 120.5
C53 C54 C49 122.0(4)
C53 C54 H54 119.0
C49 C54 H54 119.0
C60 C55 C56 119.6(4)
C60 C55 C51 116.7(4)
C56 C55 C51 123.7(4)
O6 C56 C55 118.5(4)
O6 C56 C57 121.6(3)
C55 C56 C57 119.9(4)
C56 O6 Ti1 127.2(2)
C58 C57 C56 116.6(4)
C58 C57 C61 119.0(4)
C56 C57 C61 124.4(4)
C59 C58 C57 123.2(4)
C59 C58 H58 118.4
C57 C58 H58 118.4
C60 C59 C58 119.0(4)
C60 C59 H59 120.5
C58 C59 H59 120.5
C59 C60 C55 120.9(4)
C59 C60 H60 119.5
C55 C60 H60 119.5
C62 C61 C66 115.5(4)
C62 C61 C57 124.1(4)
C66 C61 C57 120.3(4)
C61 C62 C63 121.6(4)
C61 C62 H62 119.2
C63 C62 H62 119.2
C62 C63 C64 122.4(4)
C62 C63 H63 118.8
C64 C63 H63 118.8
C65 C64 C63 116.0(4)
C65 C64 C67 121.3(4)
C63 C64 C67 122.6(4)
C64 C65 C66 121.5(5)
C64 C65 H65 119.3
C66 C65 H65 119.3
C65 C66 C61 123.1(5)
C65 C66 H66 118.5
C61 C66 H66 118.5
C72 C67 C68 117.7(4)
C72 C67 C64 118.4(4)
C68 C67 C64 123.9(4)
O7 C68 C69 119.3(4)
O7 C68 C67 120.4(4)
C69 C68 C67 120.3(4)
C68 O7 Ti2 127.1(2)
C68 C69 C70 118.9(4)
C68 C69 C73 122.8(4)
C70 C69 C73 118.3(4)
C71 C70 C69 121.7(4)
C71 C70 H70 119.1
C69 C70 H70 119.1
C70 C71 C72 119.0(4)
C70 C71 H71 120.5
C72 C71 H71 120.5
C71 C72 C67 121.8(4)
C71 C72 H72 119.1
C67 C72 H72 119.1
C78 C73 C74 119.4(4)
C78 C73 C69 118.4(4)
C74 C73 C69 122.0(4)
O8 C74 C73 119.7(4)
O8 C74 C75 120.2(4)
C73 C74 C75 120.0(4)
C74 O8 Ti2 130.3(2)
C76 C75 C74 118.0(4)
C76 C75 C79 119.2(4)
C74 C75 C79 122.7(4)
C77 C76 C75 122.1(4)
C77 C76 H76 118.9
C75 C76 H76 118.9
C76 C77 C78 119.2(4)
C76 C77 H77 120.4
C78 C77 H77 120.4
C77 C78 C73 121.0(4)
C77 C78 H78 119.5
C73 C78 H78 119.5
C80 C79 C84 117.3(4)
C80 C79 C75 121.6(4)
C84 C79 C75 120.8(4)
C81 C80 C79 120.2(5)
C81 C80 H80 119.9
C79 C80 H80 119.9
C82 C81 C80 121.3(5)
C82 C81 H81 119.3
C80 C81 H81 119.3
C81 C82 C83 119.3(5)
C81 C82 H82 120.3
C83 C82 H82 120.3
C84 C83 C82 119.7(5)
C84 C83 H83 120.2
C82 C83 H83 120.2
C83 C84 C79 122.1(5)
C83 C84 H84 119.0
C79 C84 H84 119.0
C91 N1 C85 115.6(4)
C91 N1 Ti1 126.8(3)
C85 N1 Ti1 117.7(3)
C86 C85 N1 123.7(4)
C86 C85 H85 118.1
N1 C85 H85 118.1
C85 C86 C87 119.0(4)
C85 C86 H86 120.5
C87 C86 H86 120.5
C88 C87 C86 119.4(5)
C88 C87 H87 120.3
C86 C87 H87 120.3
C87 C88 C91 118.2(4)
C87 C88 C89 134.4(5)
C91 C88 C89 107.4(4)
C88 C89 C90 104.9(4)
C88 C89 H89A 110.8
C90 C89 H89A 110.8
C88 C89 H89B 110.8
C90 C89 H89B 110.8
H89A C89 H89B 108.9
N2 C90 C89 105.0(4)
N2 C90 H90A 110.8
C89 C90 H90A 110.8
N2 C90 H90B 110.8
C89 C90 H90B 110.8
H90A C90 H90B 108.8
C91 N2 C90 112.4(4)
C91 N2 H2A 123.8
C90 N2 H2A 123.8
N1 C91 N2 125.7(4)
N1 C91 C88 124.0(4)
N2 C91 C88 110.3(4)
C98 N3 C92 115.7(4)
C98 N3 Ti1 125.7(3)
C92 N3 Ti1 118.1(3)
C93 C92 N3 123.9(4)
C93 C92 H92 118.0
N3 C92 H92 118.0
C92 C93 C94 119.1(5)
C92 C93 H93 120.4
C94 C93 H93 120.4
C95 C94 C93 118.7(5)
C95 C94 H94 120.6
C93 C94 H94 120.6
C94 C95 C98 118.5(4)
C94 C95 C96 133.2(5)
C98 C95 C96 108.3(4)
C95 C96 C97 103.4(4)
C95 C96 H96A 111.1
C97 C96 H96A 111.1
C95 C96 H96B 111.1
C97 C96 H96B 111.1
H96A C96 H96B 109.0
N4 C97 C96 105.0(4)
N4 C97 H97A 110.7
C96 C97 H97A 110.7
N4 C97 H97B 110.7
C96 C97 H97B 110.7
H97A C97 H97B 108.8
C98 N4 C97 111.9(4)
C98 N4 H4A 124.0
C97 N4 H4A 124.0
N3 C98 N4 125.3(4)
N3 C98 C95 124.0(4)
N4 C98 C95 110.7(4)
C105 N5 C99 116.2(4)
C105 N5 Ti2 124.6(3)
C99 N5 Ti2 119.1(3)
C100 C99 N5 123.2(5)
C100 C99 H99 118.4
N5 C99 H99 118.4
C99 C100 C101 118.7(5)
C99 C100 H100 120.6
C101 C100 H100 120.6
C102 C101 C100 120.6(5)
C102 C101 H101 119.7
C100 C101 H101 119.7
C101 C102 C105 118.1(5)
C101 C102 C103 135.4(5)
C105 C102 C103 106.5(4)
C102 C103 C104 105.2(4)
C102 C103 H10A 110.7
C104 C103 H10A 110.7
C102 C103 H10B 110.7
C104 C103 H10B 110.7
H10A C103 H10B 108.8
N6 C104 C103 103.1(4)
N6 C104 H10C 111.1
C103 C104 H10C 111.1
N6 C104 H10D 111.1
C103 C104 H10D 111.1
H10C C104 H10D 109.1
C105 N6 C104 112.5(4)
C105 N6 H6A 123.8
C104 N6 H6A 123.8
N6 C105 N5 125.2(4)
N6 C105 C102 111.6(5)
N5 C105 C102 123.2(4)
C112 N7 C106 114.8(4)
C112 N7 Ti2 127.3(3)
C106 N7 Ti2 117.9(3)
C107 C106 N7 124.2(4)
C107 C106 H106 117.9
N7 C106 H106 117.9
C106 C107 C108 119.3(4)
C106 C107 H107 120.3
C108 C107 H107 120.3
C109 C108 C107 118.5(5)
C109 C108 H108 120.8
C107 C108 H108 120.8
C108 C109 C112 119.3(4)
C108 C109 C110 133.3(5)
C112 C109 C110 107.4(4)
C111 C110 C109 104.0(4)
C111 C110 H11A 111.0
C109 C110 H11A 111.0
C111 C110 H11B 111.0
C109 C110 H11B 111.0
H11A C110 H11B 109.0
N8 C111 C110 105.1(4)
N8 C111 H11C 110.7
C110 C111 H11C 110.7
N8 C111 H11D 110.7
C110 C111 H11D 110.7
H11C C111 H11D 108.8
C112 N8 C111 112.1(4)
C112 N8 H8 124.0
C111 N8 H8 124.0
N8 C112 N7 125.4(4)
N8 C112 C109 110.7(4)
N7 C112 C109 123.9(4)
C114 C113 C118 117.2(7)
C114 C113 C119 120.8(7)
C118 C113 C119 122.0(6)
C115 C114 C113 121.4(6)
C115 C114 H114 119.3
C113 C114 H114 119.3
C116 C115 C114 120.4(6)
C116 C115 H115 119.8
C114 C115 H115 119.8
C115 C116 C117 120.1(7)
C115 C116 H116 120.0
C117 C116 H116 120.0
C116 C117 C118 120.1(7)
C116 C117 H117 120.0
C118 C117 H117 120.0
C117 C118 C113 120.9(6)
C117 C118 H118 119.6
C113 C118 H118 119.6
C113 C119 H11E 109.5
C113 C119 H11F 109.5
H11E C119 H11F 109.5
C113 C119 H11G 109.5
H11E C119 H11G 109.5
H11F C119 H11G 109.5

loop_
_geom_bond_atom_site_label_1
_geom_bond_atom_site_label_2
_geom_bond_distance
Ti1 O1 1.869(3)
Ti1 O5 1.887(3)
Ti1 O2 1.933(3)
Ti1 O6 1.942(3)
Ti1 N3 2.200(3)
Ti1 N1 2.210(4)
Ti2 O8 1.879(3)
Ti2 O7 1.897(3)
Ti2 O4 1.914(3)
Ti2 O3 1.929(3)
Ti2 N5 2.202(4)
Ti2 N7 2.203(4)
C1 C2 1.390(6)
C1 C6 1.395(6)
C1 C7 1.482(6)
C2 C3 1.378(7)
C2 H2 0.9500
C3 C4 1.388(8)
C3 H3 0.9500
C4 C5 1.372(8)
C4 H4 0.9500
C5 C6 1.373(7)
C5 H5 0.9500
C6 H6 0.9500
C7 C12 1.392(6)
C7 C8 1.418(6)
C8 O1 1.355(5)
C8 C9 1.402(6)
C9 C10 1.389(6)
C9 C13 1.483(6)
C10 C11 1.359(7)
C10 H10 0.9500
C11 C12 1.395(7)
C11 H11 0.9500
C12 H12 0.9500
C13 C18 1.396(6)
C13 C14 1.421(5)
C14 O2 1.361(5)
C14 C15 1.401(6)
C15 C16 1.402(6)
C15 C19 1.496(5)
C16 C17 1.376(6)
C16 H16 0.9500
C17 C18 1.362(6)
C17 H17 0.9500
C18 H18 0.9500
C19 C24 1.382(6)
C19 C20 1.383(6)
C20 C21 1.385(6)
C20 H20 0.9500
C21 C22 1.396(6)
C21 H21 0.9500
C22 C23 1.392(6)
C22 C25 1.488(5)
C23 C24 1.388(5)
C23 H23 0.9500
C24 H24 0.9500
C25 C30 1.410(6)
C25 C26 1.419(5)
C26 O3 1.357(5)
C26 C27 1.404(5)
C27 C28 1.391(6)
C27 C31 1.495(6)
C28 C29 1.385(6)
C28 H28 0.9500
C29 C30 1.375(6)
C29 H29 0.9500
C30 H30 0.9500
C31 C36 1.392(6)
C31 C32 1.408(6)
C32 O4 1.354(5)
C32 C33 1.422(6)
C33 C34 1.388(6)
C33 C37 1.479(6)
C34 C35 1.374(6)
C34 H34 0.9500
C35 C36 1.380(6)
C35 H35 0.9500
C36 H36 0.9500
C37 C42 1.390(7)
C37 C38 1.395(7)
C38 C39 1.383(7)
C38 H38 0.9500
C39 C40 1.375(9)
C39 H39 0.9500
C40 C41 1.379(9)
C40 H40 0.9500
C41 C42 1.400(7)
C41 H41 0.9500
C42 H42 0.9500
C43 C48 1.379(6)
C43 C44 1.395(6)
C43 C49 1.486(5)
C44 C45 1.388(6)
C44 H44 0.9500
C45 C46 1.360(7)
C45 H45 0.9500
C46 C47 1.385(7)
C46 H46 0.9500
C47 C48 1.384(6)
C47 H47 0.9500
C48 H48 0.9500
C49 C54 1.396(6)
C49 C50 1.408(6)
C50 O5 1.351(5)
C50 C51 1.411(5)
C51 C52 1.385(6)
C51 C55 1.477(6)
C52 C53 1.394(6)
C52 H52 0.9500
C53 C54 1.375(6)
C53 H53 0.9500
C54 H54 0.9500
C55 C60 1.399(6)
C55 C56 1.405(6)
C56 O6 1.364(5)
C56 C57 1.421(5)
C57 C58 1.402(6)
C57 C61 1.479(6)
C58 C59 1.378(6)
C58 H58 0.9500
C59 C60 1.365(6)
C59 H59 0.9500
C60 H60 0.9500
C61 C62 1.378(6)
C61 C66 1.384(6)
C62 C63 1.384(6)
C62 H62 0.9500
C63 C64 1.385(6)
C63 H63 0.9500
C64 C65 1.373(6)
C64 C67 1.484(6)
C65 C66 1.375(7)
C65 H65 0.9500
C66 H66 0.9500
C67 C72 1.404(6)
C67 C68 1.415(6)
C68 O7 1.366(5)
C68 C69 1.396(6)
C69 C70 1.396(6)
C69 C73 1.480(6)
C70 C71 1.371(6)
C70 H70 0.9500
C71 C72 1.384(6)
C71 H71 0.9500
C72 H72 0.9500
C73 C78 1.392(6)
C73 C74 1.403(6)
C74 O8 1.360(5)
C74 C75 1.414(6)
C75 C76 1.395(6)
C75 C79 1.473(6)
C76 C77 1.377(6)
C76 H76 0.9500
C77 C78 1.382(6)
C77 H77 0.9500
C78 H78 0.9500
C79 C80 1.398(6)
C79 C84 1.400(6)
C80 C81 1.380(6)
C80 H80 0.9500
C81 C82 1.378(8)
C81 H81 0.9500
C82 C83 1.381(8)
C82 H82 0.9500
C83 C84 1.372(7)
C83 H83 0.9500
C84 H84 0.9500
N1 C91 1.333(5)
N1 C85 1.378(5)
C85 C86 1.366(6)
C85 H85 0.9500
C86 C87 1.400(7)
C86 H86 0.9500
C87 C88 1.350(6)
C87 H87 0.9500
C88 C91 1.427(6)
C88 C89 1.492(7)
C89 C90 1.513(7)
C89 H89A 0.9900
C89 H89B 0.9900
C90 N2 1.440(6)
C90 H90A 0.9900
C90 H90B 0.9900
N2 C91 1.338(5)
N2 H2A 0.8800
N3 C98 1.325(5)
N3 C92 1.363(5)
C92 C93 1.361(6)
C92 H92 0.9500
C93 C94 1.387(7)
C93 H93 0.9500
C94 C95 1.360(7)
C94 H94 0.9500
C95 C98 1.407(6)
C95 C96 1.511(7)
C96 C97 1.531(7)
C96 H96A 0.9900
C96 H96B 0.9900
C97 N4 1.449(6)
C97 H97A 0.9900
C97 H97B 0.9900
N4 C98 1.347(5)
N4 H4A 0.8800
N5 C105 1.333(6)
N5 C99 1.391(6)
C99 C100 1.360(7)
C99 H99 0.9500
C100 C101 1.395(8)
C100 H100 0.9500
C101 C102 1.340(7)
C101 H101 0.9500
C102 C105 1.431(7)
C102 C103 1.493(7)
C103 C104 1.535(7)
C103 H10A 0.9900
C103 H10B 0.9900
C104 N6 1.462(6)
C104 H10C 0.9900
C104 H10D 0.9900
N6 C105 1.314(6)
N6 H6A 0.8800
N7 C112 1.346(5)
N7 C106 1.372(5)
C106 C107 1.365(6)
C106 H106 0.9500
C107 C108 1.398(7)
C107 H107 0.9500
C108 C109 1.349(7)
C108 H108 0.9500
C109 C112 1.411(6)
C109 C110 1.517(7)
C110 C111 1.514(7)
C110 H11A 0.9900
C110 H11B 0.9900
C111 N8 1.447(6)
C111 H11C 0.9900
C111 H11D 0.9900
N8 C112 1.345(5)
N8 H8 0.8800
C113 C114 1.382(7)
C113 C118 1.407(9)
C113 C119 1.517(9)
C114 C115 1.380(8)
C114 H114 0.9500
C115 C116 1.365(8)
C115 H115 0.9500
C116 C117 1.367(9)
C116 H116 0.9500
C117 C118 1.382(10)
C117 H117 0.9500
C118 H118 0.9500
C119 H11E 0.9800
C119 H11F 0.9800
C119 H11G 0.9800
